data_7043392
loop_
_publ_author_name
'Ganesamoorthy, Chelladurai'
'Heimann, Stefan'
'H\"olscher, Sandra'
'Haack, Rebekka'
'W\"olper, Christoph'
'Jansen, Georg'
'Schulz, Stephan'

_publ_section_title
;
 Synthesis, Structure and Dispersion In-teractions in
 Bis(1,8-naphtha-lendiyl)distibine
;
_journal_name_full 'Dalton Trans.'
_journal_paper_doi 10.1039/C7DT02165H
_journal_year 2017
_chemical_formula_sum 'C20 H12 Sb2'
_chemical_formula_weight 495.80
_space_group_crystal_system triclinic
_space_group_IT_number 2
_space_group_name_Hall '-P 1'
_space_group_name_H-M_alt 'P -1'
_symmetry_space_group_name_Hall '-P 1'
_symmetry_space_group_name_H-M 'P -1'
_atom_sites_solution_hydrogens geom
_atom_sites_solution_primary direct
_atom_sites_solution_secondary difmap
_audit_creation_method SHELXL-2014/7
_audit_update_record
;
2017-03-10 deposited with the CCDC.
2017-06-19 downloaded from the CCDC.
;
_cell_angle_alpha 75.645(2)
_cell_angle_beta 69.497(3)
_cell_angle_gamma 86.077(3)
_cell_formula_units_Z 2
_cell_length_a 8.4505(6)
_cell_length_b 9.0047(6)
_cell_length_c 11.1040(7)
_cell_measurement_reflns_used 9833
_cell_measurement_temperature 100(1)
_cell_measurement_theta_max 33.19
_cell_measurement_theta_min 2.34
_cell_volume 766.56(9)
_computing_cell_refinement 'BRUKER D8 KAPPA APEX 2 (3.0-2009)'
_computing_data_collection 'BRUKER D8 KAPPA APEX 2 (3.0-2009)'
_computing_data_reduction 'BRUKER D8 KAPPA APEX 2 (3.0-2009)'
_computing_molecular_graphics 'BRUKER AXS SHELXTL (c) 2008 / Vers. 2008/4'
_computing_publication_material 'BRUKER AXS SHELXTL (c) 2008 / Vers. 2008/4'
_computing_structure_refinement 'SHELXL-2014/7 (Sheldrick, 2014)'
_computing_structure_solution 'BRUKER D8 KAPPA APEX 2 (3.0-2009)'
_diffrn_ambient_temperature 100(1)
_diffrn_detector_area_resol_mean 512
_diffrn_measured_fraction_theta_full 1.000
_diffrn_measured_fraction_theta_max 0.984
_diffrn_measurement_device_type
; 
 Bruker D8 KAPPA series II with APEX II area detector system
;
_diffrn_measurement_method
;
 Data collection strategy APEX 2/COSMO
;
_diffrn_radiation_monochromator 'Triumph Goebel mirror'
_diffrn_radiation_source 'fine-focus sealed tube'
_diffrn_radiation_type MoK\a
_diffrn_radiation_wavelength 0.71073
_diffrn_reflns_av_R_equivalents 0.0214
_diffrn_reflns_av_unetI/netI 0.0160
_diffrn_reflns_Laue_measured_fraction_full 1.000
_diffrn_reflns_Laue_measured_fraction_max 0.984
_diffrn_reflns_limit_h_max 12
_diffrn_reflns_limit_h_min -13
_diffrn_reflns_limit_k_max 13
_diffrn_reflns_limit_k_min -13
_diffrn_reflns_limit_l_max 16
_diffrn_reflns_limit_l_min -17
_diffrn_reflns_number 26589
_diffrn_reflns_point_group_measured_fraction_full 1.000
_diffrn_reflns_point_group_measured_fraction_max 0.984
_diffrn_reflns_theta_full 25.242
_diffrn_reflns_theta_max 33.225
_diffrn_reflns_theta_min 2.017
_exptl_absorpt_coefficient_mu 3.516
_exptl_absorpt_correction_T_max 0.75
_exptl_absorpt_correction_T_min 0.60
_exptl_absorpt_correction_type multi-scan
_exptl_absorpt_process_details
; 
 BRUKER AXS SMART APEX 2 Vers. 3.0-2009
 R.H. Blessing, Acta Cryst. (1995) A51 33-38 
;
_exptl_crystal_colour yellow
_exptl_crystal_density_diffrn 2.148
_exptl_crystal_description tablet
_exptl_crystal_F_000 468
_exptl_crystal_size_max 0.256
_exptl_crystal_size_mid 0.184
_exptl_crystal_size_min 0.072
_refine_diff_density_max 3.958
_refine_diff_density_min -1.824
_refine_diff_density_rms 0.120
_refine_ls_extinction_method none
_refine_ls_goodness_of_fit_ref 1.083
_refine_ls_hydrogen_treatment constr
_refine_ls_matrix_type full
_refine_ls_number_parameters 199
_refine_ls_number_reflns 5779
_refine_ls_number_restraints 0
_refine_ls_restrained_S_all 1.083
_refine_ls_R_factor_all 0.0252
_refine_ls_R_factor_gt 0.0228
_refine_ls_shift/su_max 0.003
_refine_ls_shift/su_mean 0.000
_refine_ls_structure_factor_coef Fsqd
_refine_ls_weighting_details 'w=1/[\s^2^(Fo^2^)+(0.0172P)^2^+1.6921P] where P=(Fo^2^+2Fc^2^)/3'
_refine_ls_weighting_scheme calc
_refine_ls_wR_factor_gt 0.0524
_refine_ls_wR_factor_ref 0.0536
_reflns_Friedel_coverage 0.000
_reflns_number_gt 5363
_reflns_number_total 5779
_reflns_threshold_expression 'I > 2\s(I)'
_cod_data_source_file c7dt02165h2.cif
_cod_data_source_block sah_001m
_cod_database_code 7043392
_shelx_shelxl_version_number 2014/7
_shelx_space_group_comment
;
The symmetry employed for this shelxl refinement is uniquely defined
by the following loop, which should always be used as a source of
symmetry information in preference to the above space-group names.
They are only intended as comments.
;
_shelx_estimated_absorpt_t_min 0.466
_shelx_estimated_absorpt_t_max 0.786

loop_
_space_group_symop_operation_xyz
'x, y, z'
'-x, -y, -z'

loop_
_atom_site_label
_atom_site_type_symbol
_atom_site_fract_x
_atom_site_fract_y
_atom_site_fract_z
_atom_site_U_iso_or_equiv
_atom_site_adp_type
_atom_site_occupancy
_atom_site_site_symmetry_order
_atom_site_calc_flag
_atom_site_refinement_flags_posn
_atom_site_refinement_flags_adp
Sb1 Sb -0.19821(2) 0.99030(2) 0.82999(2) 0.01614(4) Uani 1 1 d . .
Sb2 Sb 0.15135(2) 1.01016(2) 0.76860(2) 0.01492(3) Uani 1 1 d . .
C10 C -0.1967(2) 0.7998(2) 0.99212(18) 0.0135(3) Uani 1 1 d . .
C11 C -0.3502(3) 0.7328(2) 1.07748(19) 0.0159(3) Uani 1 1 d . .
H11 H -0.4515 0.7741 1.0653 0.019 Uiso 1 1 calc R U
C12 C -0.3589(3) 0.6037(2) 1.1827(2) 0.0183(4) Uani 1 1 d . .
H12 H -0.4655 0.5581 1.2395 0.022 Uiso 1 1 calc R U
C13 C -0.2141(3) 0.5443(2) 1.20288(19) 0.0167(3) Uani 1 1 d . .
H13 H -0.2210 0.4573 1.2736 0.020 Uiso 1 1 calc R U
C14 C -0.0539(3) 0.6113(2) 1.11905(18) 0.0135(3) Uani 1 1 d . .
C15 C -0.0438(2) 0.7420(2) 1.01198(17) 0.0118(3) Uani 1 1 d . .
C16 C 0.1186(2) 0.8107(2) 0.93189(18) 0.0135(3) Uani 1 1 d . .
C17 C 0.2602(3) 0.7491(2) 0.9585(2) 0.0164(3) Uani 1 1 d . .
H17 H 0.3674 0.7970 0.9066 0.020 Uiso 1 1 calc R U
C18 C 0.2498(3) 0.6167(2) 1.0611(2) 0.0178(4) Uani 1 1 d . .
H18 H 0.3498 0.5739 1.0749 0.021 Uiso 1 1 calc R U
C19 C 0.0959(3) 0.5501(2) 1.1403(2) 0.0162(3) Uani 1 1 d . .
H19 H 0.0893 0.4622 1.2102 0.019 Uiso 1 1 calc R U
C20 C -0.1414(2) 0.8549(2) 0.68385(18) 0.0131(3) Uani 1 1 d . .
C21 C -0.2745(3) 0.7996(2) 0.6622(2) 0.0164(3) Uani 1 1 d . .
H21 H -0.3868 0.8206 0.7121 0.020 Uiso 1 1 calc R U
C22 C -0.2475(3) 0.7121(2) 0.5672(2) 0.0170(3) Uani 1 1 d . .
H22 H -0.3411 0.6729 0.5553 0.020 Uiso 1 1 calc R U
C23 C -0.0861(3) 0.6839(2) 0.49256(19) 0.0148(3) Uani 1 1 d . .
H23 H -0.0684 0.6273 0.4274 0.018 Uiso 1 1 calc R U
C24 C 0.0546(2) 0.7384(2) 0.51142(18) 0.0125(3) Uani 1 1 d . .
C25 C 0.0283(2) 0.8256(2) 0.60853(18) 0.0119(3) Uani 1 1 d . .
C26 C 0.1725(2) 0.8780(2) 0.62597(18) 0.0128(3) Uani 1 1 d . .
C27 C 0.3326(2) 0.8457(2) 0.54924(19) 0.0149(3) Uani 1 1 d . .
H27 H 0.4278 0.8815 0.5614 0.018 Uiso 1 1 calc R U
C28 C 0.3585(3) 0.7608(2) 0.4532(2) 0.0166(3) Uani 1 1 d . .
H28 H 0.4699 0.7401 0.4013 0.020 Uiso 1 1 calc R U
C29 C 0.2220(3) 0.7082(2) 0.43490(19) 0.0152(3) Uani 1 1 d . .
H29 H 0.2397 0.6509 0.3703 0.018 Uiso 1 1 calc R U

loop_
_atom_site_aniso_label
_atom_site_aniso_U_11
_atom_site_aniso_U_22
_atom_site_aniso_U_33
_atom_site_aniso_U_23
_atom_site_aniso_U_13
_atom_site_aniso_U_12
Sb1 0.02343(7) 0.01432(6) 0.01128(6) -0.00478(4) -0.00691(5) 0.00787(5)
Sb2 0.02280(7) 0.01210(6) 0.00997(6) -0.00200(4) -0.00543(5) -0.00408(4)
C10 0.0161(8) 0.0137(7) 0.0112(7) -0.0041(6) -0.0050(6) 0.0025(6)
C11 0.0148(8) 0.0187(8) 0.0143(8) -0.0056(7) -0.0041(6) 0.0008(6)
C12 0.0185(9) 0.0195(9) 0.0145(8) -0.0042(7) -0.0021(7) -0.0037(7)
C13 0.0213(9) 0.0142(8) 0.0125(8) -0.0013(6) -0.0039(7) -0.0037(7)
C14 0.0182(8) 0.0113(7) 0.0107(7) -0.0028(6) -0.0048(6) 0.0010(6)
C15 0.0157(8) 0.0112(7) 0.0088(7) -0.0036(5) -0.0038(6) 0.0011(6)
C16 0.0162(8) 0.0138(7) 0.0102(7) -0.0029(6) -0.0040(6) -0.0008(6)
C17 0.0158(8) 0.0196(9) 0.0137(8) -0.0043(7) -0.0046(6) -0.0004(7)
C18 0.0189(9) 0.0192(9) 0.0173(9) -0.0050(7) -0.0089(7) 0.0047(7)
C19 0.0225(9) 0.0135(8) 0.0141(8) -0.0027(6) -0.0091(7) 0.0029(7)
C20 0.0160(8) 0.0132(7) 0.0103(7) -0.0027(6) -0.0054(6) 0.0029(6)
C21 0.0151(8) 0.0204(9) 0.0145(8) -0.0046(7) -0.0062(7) 0.0030(7)
C22 0.0173(8) 0.0181(8) 0.0175(8) -0.0040(7) -0.0089(7) 0.0011(7)
C23 0.0185(8) 0.0134(7) 0.0139(8) -0.0040(6) -0.0072(7) 0.0013(6)
C24 0.0159(8) 0.0110(7) 0.0104(7) -0.0024(6) -0.0043(6) 0.0009(6)
C25 0.0157(8) 0.0101(7) 0.0093(7) -0.0015(5) -0.0043(6) 0.0008(6)
C26 0.0171(8) 0.0111(7) 0.0099(7) -0.0020(6) -0.0045(6) -0.0013(6)
C27 0.0153(8) 0.0145(8) 0.0133(8) -0.0019(6) -0.0037(6) -0.0022(6)
C28 0.0158(8) 0.0174(8) 0.0144(8) -0.0046(6) -0.0021(6) -0.0001(7)
C29 0.0177(8) 0.0145(8) 0.0119(7) -0.0044(6) -0.0025(6) 0.0012(6)

loop_
_atom_type_symbol
_atom_type_description
_atom_type_scat_dispersion_real
_atom_type_scat_dispersion_imag
_atom_type_scat_source
C C 0.0033 0.0016 'International Tables Vol C Tables 4.2.6.8 and 6.1.1.4'
H H 0.0000 0.0000 'International Tables Vol C Tables 4.2.6.8 and 6.1.1.4'
Sb Sb -0.5866 1.5461 'International Tables Vol C Tables 4.2.6.8 and 6.1.1.4'

loop_
_geom_angle_atom_site_label_1
_geom_angle_atom_site_label_2
_geom_angle_atom_site_label_3
_geom_angle
C10 Sb1 C20 95.38(7)
C10 Sb1 Sb2 86.33(5)
C20 Sb1 Sb2 86.17(5)
C26 Sb2 C16 94.25(7)
C26 Sb2 Sb1 86.26(5)
C16 Sb2 Sb1 86.08(5)
C11 C10 C15 120.04(18)
C11 C10 Sb1 117.77(14)
C15 C10 Sb1 122.19(14)
C10 C11 C12 121.04(19)
C13 C12 C11 120.22(19)
C12 C13 C14 120.59(18)
C19 C14 C13 120.59(18)
C19 C14 C15 119.82(18)
C13 C14 C15 119.59(18)
C10 C15 C16 123.04(17)
C10 C15 C14 118.49(17)
C16 C15 C14 118.45(17)
C17 C16 C15 119.52(18)
C17 C16 Sb2 118.26(14)
C15 C16 Sb2 122.22(14)
C16 C17 C18 121.64(19)
C19 C18 C17 119.99(19)
C18 C19 C14 120.50(18)
C21 C20 C25 119.91(17)
C21 C20 Sb1 118.11(14)
C25 C20 Sb1 121.96(13)
C20 C21 C22 121.40(18)
C23 C22 C21 119.88(19)
C22 C23 C24 120.68(18)
C23 C24 C29 120.77(17)
C23 C24 C25 119.77(17)
C29 C24 C25 119.46(17)
C26 C25 C20 123.16(17)
C26 C25 C24 118.49(17)
C20 C25 C24 118.35(17)
C27 C26 C25 119.89(17)
C27 C26 Sb2 117.70(14)
C25 C26 Sb2 122.40(13)
C26 C27 C28 121.60(18)
C29 C28 C27 119.71(18)
C28 C29 C24 120.84(18)

loop_
_geom_bond_atom_site_label_1
_geom_bond_atom_site_label_2
_geom_bond_distance
Sb1 C10 2.1602(19)
Sb1 C20 2.1695(18)
Sb1 Sb2 2.7972(3)
Sb2 C26 2.1595(18)
Sb2 C16 2.1658(19)
C10 C11 1.381(3)
C10 C15 1.428(3)
C11 C12 1.414(3)
C12 C13 1.370(3)
C13 C14 1.419(3)
C14 C19 1.419(3)
C14 C15 1.433(3)
C15 C16 1.430(3)
C16 C17 1.379(3)
C17 C18 1.414(3)
C18 C19 1.367(3)
C20 C21 1.377(3)
C20 C25 1.429(3)
C21 C22 1.416(3)
C22 C23 1.370(3)
C23 C24 1.415(3)
C24 C29 1.420(3)
C24 C25 1.434(3)
C25 C26 1.426(3)
C26 C27 1.380(3)
C27 C28 1.410(3)
C28 C29 1.372(3)
